data_4500963
loop_
_publ_author_name
'Yakovenko, Andrey A.'
'Gallegos, Jose H.'
'Antipin, Mikhail Yu.'
'Masunov, Artem'
'Timofeeva, Tatiana V.'

_publ_section_title
;
 Crystal Morphology as an Evidence of Supramolecular Organization in
 Adducts of 1,2-Bis(chloromercurio)tetrafluorobenzene with Organic Esters
;
_journal_issue 9
_journal_name_full 'Crystal Growth &amp; Design'
_journal_page_first 3964
_journal_paper_doi 10.1021/cg200547k
_journal_volume 11
_journal_year 2011
_chemical_formula_moiety 'C8 H8 O2, C6 Cl2 F4 Hg2'
_chemical_formula_sum 'C14 H8 Cl2 F4 Hg2 O2'
_chemical_formula_weight 756.28
_chemical_name_systematic
; 
 ? 
;
_space_group_IT_number 2
_symmetry_cell_setting triclinic
_symmetry_space_group_name_Hall '-P 1'
_symmetry_space_group_name_H-M 'P -1'
_atom_sites_solution_hydrogens geom
_atom_sites_solution_primary direct
_atom_sites_solution_secondary difmap
_audit_creation_method SHELXL-97
_cell_angle_alpha 88.446(7)
_cell_angle_beta 88.373(6)
_cell_angle_gamma 89.507(7)
_cell_formula_units_Z 4
_cell_length_a 7.024(5)
_cell_length_b 7.837(5)
_cell_length_c 31.10(2)
_cell_measurement_reflns_used 2976
_cell_measurement_temperature 100(2)
_cell_measurement_theta_max 25.00
_cell_measurement_theta_min 2.60
_cell_volume 1711(2)
_computing_cell_refinement 'SAINT+ ver. 6.2 (Bruker, 2001)'
_computing_data_collection 'APEX2  (Bruker, 2005)'
_computing_data_reduction 'SAINT+ ver. 6.2 (Bruker, 2001)'
_computing_molecular_graphics 'SHELXTL ver. 6.12 (Sheldrick, 2001)'
_computing_publication_material 'SHELXTL ver. 6.12 (Sheldrick, 2001)'
_computing_structure_refinement 'SHELXTL ver. 6.12 (Sheldrick, 2001)'
_computing_structure_solution 'SHELXTL ver. 6.12 (Sheldrick, 2001)'
_diffrn_ambient_temperature 100(2)
_diffrn_measured_fraction_theta_full 0.961
_diffrn_measured_fraction_theta_max 0.961
_diffrn_measurement_device_type 'Bruker SMART APEX II CCD area detector'
_diffrn_measurement_method 'phi and omega scans'
_diffrn_radiation_monochromator graphite
_diffrn_radiation_source 'fine-focus sealed tube'
_diffrn_radiation_type MoK\a
_diffrn_radiation_wavelength 0.71073
_diffrn_reflns_av_R_equivalents 0.0692
_diffrn_reflns_av_sigmaI/netI 0.1099
_diffrn_reflns_limit_h_max 8
_diffrn_reflns_limit_h_min -8
_diffrn_reflns_limit_k_max 9
_diffrn_reflns_limit_k_min -9
_diffrn_reflns_limit_l_max 38
_diffrn_reflns_limit_l_min -37
_diffrn_reflns_number 12729
_diffrn_reflns_theta_full 26.00
_diffrn_reflns_theta_max 26.00
_diffrn_reflns_theta_min 0.66
_exptl_absorpt_coefficient_mu 18.284
_exptl_absorpt_correction_T_max 0.2622
_exptl_absorpt_correction_T_min 0.0395
_exptl_absorpt_correction_type numerical
_exptl_absorpt_process_details 'APEX2  (Bruker, 2005)'
_exptl_crystal_colour colorless
_exptl_crystal_density_diffrn 2.937
_exptl_crystal_density_meas ?
_exptl_crystal_density_method 'not measured'
_exptl_crystal_description plate
_exptl_crystal_F_000 1352
_exptl_crystal_size_max 0.50
_exptl_crystal_size_mid 0.40
_exptl_crystal_size_min 0.10
_refine_diff_density_max 12.033
_refine_diff_density_min -4.369
_refine_diff_density_rms 0.707
_refine_ls_extinction_method none
_refine_ls_goodness_of_fit_ref 1.054
_refine_ls_hydrogen_treatment constr
_refine_ls_matrix_type full
_refine_ls_number_parameters 361
_refine_ls_number_reflns 6457
_refine_ls_number_restraints 60
_refine_ls_restrained_S_all 1.076
_refine_ls_R_factor_all 0.1586
_refine_ls_R_factor_gt 0.1385
_refine_ls_shift/su_max 0.000
_refine_ls_shift/su_mean 0.000
_refine_ls_structure_factor_coef Fsqd
_refine_ls_weighting_details 'calc w=1/[\s^2^(Fo^2^)+(0.0300P)^2^+700.0000P] where P=(Fo^2^+2Fc^2^)/3'
_refine_ls_weighting_scheme calc
_refine_ls_wR_factor_gt 0.3005
_refine_ls_wR_factor_ref 0.3109
_reflns_number_gt 5012
_reflns_number_total 6457
_reflns_threshold_expression I>2\s(I)
_cod_data_source_file cg200547k_si_002.cif
_cod_data_source_block II4
_cod_depositor_comments
;
The following automatic conversions were performed:

'_symmetry_cell_setting' value 'Triclinic' changed to 'triclinic'
according to /home/saulius/struct/CIF-dictionaries/cif_core.dic
dictionary named 'cif_core.dic' version 2.4.1 from 2010-06-29.

Automatic conversion script
Id: cif_fix_values 1715 2011-07-08 13:25:40Z adriana 

The following automatic conversions were performed:

'_exptl_crystal_density_meas' value 'not measured' was changed to '?'
- the value is perceived as not measured.

Automatic conversion script
Id: cif_fix_values 3008 2015-01-20 13:52:24Z robertas 
;
_cod_original_sg_symbol_H-M 'P - 1'
_cod_database_code 4500963

loop_
_symmetry_equiv_pos_as_xyz
'x, y, z'
'-x, -y, -z'

loop_
_atom_site_label
_atom_site_type_symbol
_atom_site_fract_x
_atom_site_fract_y
_atom_site_fract_z
_atom_site_U_iso_or_equiv
_atom_site_adp_type
_atom_site_occupancy
_atom_site_symmetry_multiplicity
_atom_site_calc_flag
_atom_site_refinement_flags
Hg1A Hg 0.9420(3) 0.4568(2) 0.69856(5) 0.0297(4) Uani 1 1 d .
Hg2A Hg 0.5068(3) 0.3373(2) 0.64183(5) 0.0287(4) Uani 1 1 d .
Cl1A Cl 0.9978(18) 0.4025(16) 0.7710(3) 0.039(3) Uani 1 1 d .
Cl2A Cl 0.2511(18) 0.1846(16) 0.6691(4) 0.041(3) Uani 1 1 d .
F3A F 0.546(4) 0.488(4) 0.5497(8) 0.042(7) Uani 1 1 d .
F4A F 0.830(5) 0.643(4) 0.5041(11) 0.053(8) Uani 1 1 d .
F5A F 1.159(4) 0.719(4) 0.5459(10) 0.052(8) Uani 1 1 d .
F6A F 1.201(4) 0.642(3) 0.6278(9) 0.040(7) Uani 1 1 d .
O1A O 0.757(5) 0.141(4) 0.6912(11) 0.039(8) Uani 1 1 d .
O2A O 0.857(5) -0.100(5) 0.6603(12) 0.047(9) Uani 1 1 d .
C1A C 0.896(2) 0.5169(15) 0.6339(4) 0.037(8) Uani 1 1 d D
C2A C 0.7276(18) 0.479(2) 0.6140(5) 0.037(8) Uani 1 1 d D
C3A C 0.707(2) 0.521(3) 0.5707(5) 0.034(10) Uani 1 1 d D
C4A C 0.854(3) 0.600(4) 0.5474(5) 0.052(14) Uani 1 1 d D
C5A C 1.022(3) 0.638(4) 0.5673(6) 0.044(13) Uani 1 1 d D
C6A C 1.0430(19) 0.596(3) 0.6105(6) 0.035(10) Uani 1 1 d D
C7A C 0.947(8) -0.080(7) 0.7323(14) 0.042(12) Uani 1 1 d .
H7AA H 0.9347 -0.0063 0.7572 0.063 Uiso 1 1 calc R
H7AB H 1.0825 -0.0932 0.7242 0.063 Uiso 1 1 calc R
H7AC H 0.8936 -0.1924 0.7398 0.063 Uiso 1 1 calc R
C8A C 0.835(7) 0.004(6) 0.6927(17) 0.040(11) Uani 1 1 d .
C9A C 0.783(2) -0.0436(13) 0.6209(5) 0.044(13) Uani 1 1 d D
C10A C 0.594(2) -0.070(2) 0.6113(5) 0.064(18) Uani 1 1 d D
H10A H 0.5122 -0.1282 0.6315 0.077 Uiso 1 1 calc R
C11A C 0.525(2) -0.010(3) 0.5723(6) 0.056(15) Uani 1 1 d D
H11A H 0.3951 -0.0282 0.5658 0.067 Uiso 1 1 calc R
C12A C 0.644(3) 0.075(4) 0.5429(6) 0.056(16) Uani 1 1 d D
H12A H 0.5965 0.1157 0.5162 0.068 Uiso 1 1 calc R
C13A C 0.833(3) 0.101(4) 0.5525(7) 0.057(16) Uani 1 1 d D
H13A H 0.9150 0.1596 0.5323 0.068 Uiso 1 1 calc R
C14A C 0.903(2) 0.042(3) 0.5915(7) 0.06(2) Uani 1 1 d D
H14A H 1.0321 0.0596 0.5980 0.075 Uiso 1 1 calc R
Hg1B Hg 0.4324(3) 0.5176(2) 0.79646(5) 0.0312(4) Uani 1 1 d .
Hg2B Hg -0.0155(3) 0.6257(2) 0.85643(5) 0.0300(4) Uani 1 1 d .
Cl1B Cl 0.4988(19) 0.5851(16) 0.7239(3) 0.041(3) Uani 1 1 d .
Cl2B Cl -0.2735(17) 0.7825(16) 0.8317(4) 0.039(3) Uani 1 1 d .
F3B F 0.024(4) 0.456(4) 0.9476(9) 0.046(7) Uani 1 1 d .
F4B F 0.310(4) 0.312(4) 0.9891(10) 0.056(9) Uani 1 1 d .
F5B F 0.645(4) 0.243(4) 0.9452(9) 0.055(8) Uani 1 1 d .
F6B F 0.687(4) 0.326(4) 0.8630(9) 0.043(7) Uani 1 1 d .
O1B O 0.241(4) 0.830(4) 0.8072(9) 0.033(7) Uani 1 1 d .
O2B O 0.323(7) 1.056(5) 0.8435(14) 0.064(12) Uani 1 1 d .
C1B C 0.379(2) 0.4507(15) 0.8608(5) 0.040(5) Uani 1 1 d D
C2B C 0.2075(18) 0.483(2) 0.8823(5) 0.040(5) Uani 1 1 d D
C3B C 0.183(2) 0.434(3) 0.9252(5) 0.040(5) Uani 1 1 d D
C4B C 0.329(3) 0.353(4) 0.9467(5) 0.040(5) Uani 1 1 d D
C5B C 0.501(2) 0.320(4) 0.9252(7) 0.040(5) Uani 1 1 d D
C6B C 0.5261(19) 0.369(3) 0.8823(7) 0.040(5) Uani 1 1 d D
C7B C 0.425(8) 1.046(8) 0.7715(16) 0.051(15) Uani 1 1 d .
H7BA H 0.4263 0.9776 0.7455 0.076 Uiso 1 1 calc R
H7BB H 0.5560 1.0674 0.7797 0.076 Uiso 1 1 calc R
H7BC H 0.3597 1.1548 0.7657 0.076 Uiso 1 1 calc R
C8B C 0.327(8) 0.956(7) 0.8056(17) 0.048(5) Uani 1 1 d .
C9B C 0.255(2) 0.9935(13) 0.8824(5) 0.048(5) Uani 1 1 d D
C10B C 0.062(2) 1.015(2) 0.8919(5) 0.048(5) Uani 1 1 d D
H10B H -0.0172 1.0729 0.8719 0.058 Uiso 1 1 calc R
C11B C -0.0150(19) 0.952(3) 0.9307(6) 0.048(5) Uani 1 1 d D
H11B H -0.1470 0.9672 0.9372 0.058 Uiso 1 1 calc R
C12B C 0.101(3) 0.868(4) 0.9599(5) 0.048(5) Uani 1 1 d D
H12B H 0.0478 0.8252 0.9865 0.058 Uiso 1 1 calc R
C13B C 0.293(3) 0.846(4) 0.9504(7) 0.048(5) Uani 1 1 d D
H13B H 0.3724 0.7887 0.9704 0.058 Uiso 1 1 calc R
C14B C 0.3702(18) 0.909(3) 0.9116(7) 0.048(5) Uani 1 1 d D
H14B H 0.5022 0.8944 0.9051 0.058 Uiso 1 1 calc R

loop_
_atom_site_aniso_label
_atom_site_aniso_U_11
_atom_site_aniso_U_22
_atom_site_aniso_U_33
_atom_site_aniso_U_23
_atom_site_aniso_U_13
_atom_site_aniso_U_12
Hg1A 0.0384(10) 0.0310(9) 0.0200(8) -0.0026(6) -0.0027(6) -0.0017(7)
Hg2A 0.0379(9) 0.0269(9) 0.0214(8) -0.0018(6) -0.0032(6) -0.0015(7)
Cl1A 0.050(7) 0.050(7) 0.016(5) -0.004(5) -0.002(4) 0.003(5)
Cl2A 0.045(7) 0.043(7) 0.035(6) -0.003(5) 0.002(5) -0.004(5)
F3A 0.059(18) 0.046(17) 0.021(13) 0.009(12) -0.017(12) -0.004(13)
F4A 0.06(2) 0.035(16) 0.06(2) 0.002(14) 0.010(16) -0.005(14)
F5A 0.052(18) 0.06(2) 0.039(17) 0.019(15) 0.012(14) 0.005(15)
F6A 0.040(16) 0.033(14) 0.048(17) 0.011(12) -0.014(13) 0.000(12)
O1A 0.044(19) 0.031(18) 0.04(2) -0.011(15) 0.000(15) 0.004(15)
O2A 0.05(2) 0.05(2) 0.04(2) -0.021(17) -0.015(17) -0.003(17)
C1A 0.06(2) 0.024(16) 0.032(17) -0.004(13) -0.025(15) -0.015(14)
C2A 0.06(2) 0.024(16) 0.032(17) -0.004(13) -0.025(15) -0.015(14)
C3A 0.02(2) 0.03(2) 0.04(3) -0.02(2) -0.005(19) -0.008(18)
C4A 0.07(4) 0.04(3) 0.04(3) -0.01(2) -0.02(3) 0.01(3)
C5A 0.08(4) 0.02(2) 0.04(3) 0.015(19) -0.01(3) -0.01(2)
C6A 0.04(3) 0.04(3) 0.03(2) -0.007(19) 0.01(2) 0.00(2)
C7A 0.06(3) 0.05(3) 0.02(2) 0.00(2) -0.01(2) 0.00(2)
C8A 0.03(3) 0.04(3) 0.05(3) 0.00(2) 0.00(2) 0.01(2)
C9A 0.07(4) 0.04(3) 0.02(2) -0.01(2) 0.02(2) 0.00(2)
C10A 0.06(4) 0.05(3) 0.09(5) -0.04(3) -0.01(3) 0.01(3)
C11A 0.06(4) 0.06(4) 0.05(3) -0.01(3) -0.02(3) -0.01(3)
C12A 0.06(4) 0.04(3) 0.07(4) 0.03(3) -0.02(3) -0.02(3)
C13A 0.05(3) 0.07(4) 0.05(3) 0.02(3) 0.02(3) -0.01(3)
C14A 0.15(6) 0.03(3) 0.01(2) 0.005(19) 0.00(3) -0.04(3)
Hg1B 0.0384(10) 0.0321(9) 0.0233(8) -0.0035(7) -0.0016(7) 0.0015(7)
Hg2B 0.0381(10) 0.0290(9) 0.0232(8) -0.0021(6) -0.0030(7) 0.0021(7)
Cl1B 0.063(8) 0.044(7) 0.016(5) -0.010(5) 0.003(5) 0.002(6)
Cl2B 0.037(6) 0.045(7) 0.037(6) -0.005(5) -0.005(5) 0.003(5)
F3B 0.058(19) 0.051(18) 0.027(15) -0.005(13) 0.011(13) 0.008(14)
F4B 0.055(19) 0.07(2) 0.041(17) 0.038(16) -0.014(14) 0.009(16)
F5B 0.046(18) 0.08(2) 0.035(16) 0.024(16) -0.005(13) 0.015(16)
F6B 0.035(15) 0.054(18) 0.040(16) 0.005(13) 0.000(12) 0.012(13)
O1B 0.037(18) 0.038(18) 0.022(16) 0.005(13) 0.000(13) 0.000(14)
O2B 0.09(3) 0.025(19) 0.07(3) 0.008(18) -0.01(2) -0.02(2)
C1B 0.038(11) 0.038(11) 0.042(12) 0.003(9) -0.003(9) -0.001(8)
C2B 0.038(11) 0.038(11) 0.042(12) 0.003(9) -0.003(9) -0.001(8)
C3B 0.038(11) 0.038(11) 0.042(12) 0.003(9) -0.003(9) -0.001(8)
C4B 0.038(11) 0.038(11) 0.042(12) 0.003(9) -0.003(9) -0.001(8)
C5B 0.038(11) 0.038(11) 0.042(12) 0.003(9) -0.003(9) -0.001(8)
C6B 0.038(11) 0.038(11) 0.042(12) 0.003(9) -0.003(9) -0.001(8)
C7B 0.05(3) 0.07(4) 0.03(3) 0.01(3) 0.01(2) -0.03(3)
C8B 0.056(12) 0.050(12) 0.040(11) -0.020(9) -0.018(9) 0.008(10)
C9B 0.056(12) 0.050(12) 0.040(11) -0.020(9) -0.018(9) 0.008(10)
C10B 0.056(12) 0.050(12) 0.040(11) -0.020(9) -0.018(9) 0.008(10)
C11B 0.056(12) 0.050(12) 0.040(11) -0.020(9) -0.018(9) 0.008(10)
C12B 0.056(12) 0.050(12) 0.040(11) -0.020(9) -0.018(9) 0.008(10)
C13B 0.056(12) 0.050(12) 0.040(11) -0.020(9) -0.018(9) 0.008(10)
C14B 0.056(12) 0.050(12) 0.040(11) -0.020(9) -0.018(9) 0.008(10)

loop_
_atom_type_symbol
_atom_type_description
_atom_type_scat_dispersion_real
_atom_type_scat_dispersion_imag
_atom_type_scat_source
C C 0.0033 0.0016 'International Tables Vol C Tables 4.2.6.8 and 6.1.1.4'
H H 0.0000 0.0000 'International Tables Vol C Tables 4.2.6.8 and 6.1.1.4'
O O 0.0106 0.0060 'International Tables Vol C Tables 4.2.6.8 and 6.1.1.4'
F F 0.0171 0.0103 'International Tables Vol C Tables 4.2.6.8 and 6.1.1.4'
Cl Cl 0.1484 0.1585 'International Tables Vol C Tables 4.2.6.8 and 6.1.1.4'
Hg Hg -2.3894 9.2266 'International Tables Vol C Tables 4.2.6.8 and 6.1.1.4'

loop_
_geom_angle_atom_site_label_1
_geom_angle_atom_site_label_2
_geom_angle_atom_site_label_3
_geom_angle
C1A Hg1A Cl1A 177.4(5)
C2A Hg2A Cl2A 176.4(5)
C8A O2A C9A 116(3)
C6A C1A C2A 120.0(13)
C6A C1A Hg1A 117.2(8)
C2A C1A Hg1A 122.8(8)
C3A C2A C1A 120.0(13)
C3A C2A Hg2A 114.6(8)
C1A C2A Hg2A 125.0(8)
F3A C3A C4A 117.4(17)
F3A C3A C2A 122.5(16)
C4A C3A C2A 120.0(13)
C3A C4A C5A 120.0(15)
C3A C4A F4A 119.5(18)
C5A C4A F4A 120.5(18)
F5A C5A C4A 120.4(19)
F5A C5A C6A 119.6(19)
C4A C5A C6A 120.0(13)
F6A C6A C1A 122.9(17)
F6A C6A C5A 117.0(17)
C1A C6A C5A 120.0(13)
C8A C7A H7AA 109.5
C8A C7A H7AB 109.5
H7AA C7A H7AB 109.5
C8A C7A H7AC 109.5
H7AA C7A H7AC 109.5
H7AB C7A H7AC 109.5
O1A C8A O2A 125(5)
O1A C8A C7A 127(5)
O2A C8A C7A 107(4)
C14A C9A C10A 120.0(13)
C14A C9A O2A 118.6(19)
C10A C9A O2A 121.4(19)
C9A C10A C11A 120.0(13)
C9A C10A H10A 120.0
C11A C10A H10A 120.0
C12A C11A C10A 120.0(15)
C12A C11A H11A 120.0
C10A C11A H11A 120.0
C11A C12A C13A 120.0(13)
C11A C12A H12A 120.0
C13A C12A H12A 120.0
C14A C13A C12A 120.0(13)
C14A C13A H13A 120.0
C12A C13A H13A 120.0
C9A C14A C13A 120.0(15)
C9A C14A H14A 120.0
C13A C14A H14A 120.0
C1B Hg1B Cl1B 178.1(5)
C2B Hg2B Cl2B 176.5(5)
C9B O2B C8B 122(4)
C6B C1B C2B 120.0(15)
C6B C1B Hg1B 116.6(8)
C2B C1B Hg1B 123.4(8)
C1B C2B C3B 120.0(13)
C1B C2B Hg2B 124.5(8)
C3B C2B Hg2B 115.2(8)
F3B C3B C4B 116.0(18)
F3B C3B C2B 124.0(18)
C4B C3B C2B 120.0(13)
F4B C4B C3B 120.3(19)
F4B C4B C5B 119.6(18)
C3B C4B C5B 120.0(15)
F5B C5B C6B 118.8(19)
F5B C5B C4B 121.2(19)
C6B C5B C4B 120.0(13)
F6B C6B C5B 117.2(17)
F6B C6B C1B 122.6(17)
C5B C6B C1B 120.0(13)
C8B C7B H7BA 109.5
C8B C7B H7BB 109.5
H7BA C7B H7BB 109.5
C8B C7B H7BC 109.5
H7BA C7B H7BC 109.5
H7BB C7B H7BC 109.5
O1B C8B C7B 133(5)
O1B C8B O2B 117(5)
C7B C8B O2B 110(5)
O2B C9B C10B 118(2)
O2B C9B C14B 122(2)
C10B C9B C14B 120.0(15)
C11B C10B C9B 120.0(13)
C11B C10B H10B 120.0
C9B C10B H10B 120.0
C10B C11B C12B 120.0(15)
C10B C11B H11B 120.0
C12B C11B H11B 120.0
C13B C12B C11B 120.0(15)
C13B C12B H12B 120.0
C11B C12B H12B 120.0
C14B C13B C12B 120.0(13)
C14B C13B H13B 120.0
C12B C13B H13B 120.0
C13B C14B C9B 120.0(15)
C13B C14B H14B 120.0
C9B C14B H14B 120.0

loop_
_geom_bond_atom_site_label_1
_geom_bond_atom_site_label_2
_geom_bond_distance
Hg1A C1A 2.088(13)
Hg1A Cl1A 2.325(11)
Hg2A C2A 2.074(12)
Hg2A Cl2A 2.296(12)
F3A C3A 1.35(3)
F4A C4A 1.39(4)
F5A C5A 1.31(3)
F6A C6A 1.30(3)
O1A C8A 1.20(6)
O2A C8A 1.32(6)
O2A C9A 1.40(4)
C1A C6A 1.39(2)
C1A C2A 1.39(2)
C2A C3A 1.39(2)
C3A C4A 1.39(2)
C4A C5A 1.39(2)
C5A C6A 1.39(2)
C7A C8A 1.61(6)
C7A H7AA 0.9800
C7A H7AB 0.9800
C7A H7AC 0.9800
C9A C14A 1.39(2)
C9A C10A 1.39(2)
C10A C11A 1.39(2)
C10A H10A 0.9500
C11A C12A 1.39(2)
C11A H11A 0.9500
C12A C13A 1.39(2)
C12A H12A 0.9500
C13A C14A 1.39(2)
C13A H13A 0.9500
C14A H14A 0.9500
Hg1B C1B 2.079(14)
Hg1B Cl1B 2.340(11)
Hg2B C2B 2.084(12)
Hg2B Cl2B 2.319(12)
F3B C3B 1.31(3)
F4B C4B 1.35(3)
F5B C5B 1.33(3)
F6B C6B 1.31(3)
O1B C8B 1.15(6)
O2B C9B 1.37(4)
O2B C8B 1.43(6)
C1B C6B 1.39(2)
C1B C2B 1.39(2)
C2B C3B 1.39(2)
C3B C4B 1.39(2)
C4B C5B 1.39(2)
C5B C6B 1.39(2)
C7B C8B 1.42(8)
C7B H7BA 0.9800
C7B H7BB 0.9800
C7B H7BC 0.9800
C9B C10B 1.39(2)
C9B C14B 1.39(2)
C10B C11B 1.39(2)
C10B H10B 0.9500
C11B C12B 1.39(2)
C11B H11B 0.9500
C12B C13B 1.39(2)
C12B H12B 0.9500
C13B C14B 1.39(2)
C13B H13B 0.9500
C14B H14B 0.9500

loop_
_geom_torsion_atom_site_label_1
_geom_torsion_atom_site_label_2
_geom_torsion_atom_site_label_3
_geom_torsion_atom_site_label_4
_geom_torsion
C6A C1A C2A C3A 0.00(3)
Hg1A C1A C2A C3A -179.3(11)
C6A C1A C2A Hg2A 172.5(15)
Hg1A C1A C2A Hg2A -6.8(16)
C1A C2A C3A C4A 0.00(3)
Hg2A C2A C3A C4A -173.2(13)
C2A C3A C4A C5A 0.00(7)
C3A C4A C5A C6A 0.00(9)
C2A C1A C6A C5A 0.00(7)
Hg1A C1A C6A C5A 179.3(10)
C4A C5A C6A C1A 0.00(9)
C14A C9A C10A C11A 0.00(3)
C9A C10A C11A C12A 0.00(3)
C10A C11A C12A C13A 0.00(7)
C11A C12A C13A C14A 0.00(9)
C10A C9A C14A C13A 0.00(7)
C12A C13A C14A C9A 0.00(9)
C6B C1B C2B C3B 0.00(3)
Hg1B C1B C2B C3B 179.8(11)
C6B C1B C2B Hg2B 173.4(15)
Hg1B C1B C2B Hg2B -6.8(17)
C1B C2B C3B C4B 0.00(3)
Hg2B C2B C3B C4B -174.0(14)
C2B C3B C4B C5B 0.00(7)
C3B C4B C5B C6B 0.00(9)
C4B C5B C6B C1B 0.00(9)
C2B C1B C6B C5B 0.00(7)
Hg1B C1B C6B C5B -179.8(11)
C14B C9B C10B C11B 0.00(3)
C9B C10B C11B C12B 0.00(3)
C10B C11B C12B C13B 0.00(7)
C11B C12B C13B C14B 0.00(9)
C12B C13B C14B C9B 0.00(9)
C10B C9B C14B C13B 0.00(7)
